data_4117615
loop_
_publ_author_name
'Yali Qiao'
'Yunlong Guo'
'Chunmeng Yu'
'Fengjiao Zhang'
'Wei Xu'
'Yunqi Liu'
'Daoben Zhu'

_publ_section_title
;
 Diketopyrrolopyrrole-Containing Quinoidal Small Molecules for
 High-Performance, Air-Stable, and Solution-Processable n-Channel Organic
 Field-Effect Transistors
;
_journal_name_full 'Journal of the American Chemical Society'
_journal_page_first 4084
_journal_page_last 4087
_journal_paper_doi 10.1021/ja3003183
_journal_volume 134
_journal_year 2012
_chemical_formula_moiety 'C36 H38 N6 O2 S2, 2(C H Cl3)'
_chemical_formula_sum 'C38 H40 Cl6 N6 O2 S2'
_chemical_formula_weight 889.58
_chemical_name_systematic
; 
 ? 
;
_space_group_IT_number 2
_symmetry_cell_setting triclinic
_symmetry_space_group_name_Hall '-P 1'
_symmetry_space_group_name_H-M 'P -1'
_atom_sites_solution_hydrogens geom
_atom_sites_solution_primary direct
_atom_sites_solution_secondary difmap
_audit_creation_method SHELXL-97
_cell_angle_alpha 98.36(3)
_cell_angle_beta 104.82(3)
_cell_angle_gamma 109.95(3)
_cell_formula_units_Z 1
_cell_length_a 8.3652(17)
_cell_length_b 10.028(2)
_cell_length_c 14.090(3)
_cell_measurement_reflns_used 3680
_cell_measurement_temperature 173(2)
_cell_measurement_theta_max 27.4829
_cell_measurement_theta_min 1.5465
_cell_volume 1038.3(5)
_computing_cell_refinement 'CrystalClear (Rigaku Inc., 2008)'
_computing_data_collection 'CrystalClear (Rigaku Inc., 2008)'
_computing_data_reduction 'CrystalClear (Rigaku Inc., 2008)'
_computing_molecular_graphics
;
 Mercury: visualization and analysis of crystal structures, C. F. Macrae,
 P. R. Edgington, P. McCabe, E. Pidcock, G. P. Shields, R. Taylor,
 M. Towler and J. van de Streek, J. Appl. Cryst., 39, 453-457, 2006.
;
_computing_publication_material 'SHELX-97 (Sheldrick, 1997)'
_computing_structure_refinement 'SHELXL-97 (Sheldrick, 2008)'
_computing_structure_solution 'SHELXS-97 (Sheldrick, 2008)'
_diffrn_ambient_temperature 173(2)
_diffrn_detector_area_resol_mean 28.5714
_diffrn_measured_fraction_theta_full 0.981
_diffrn_measured_fraction_theta_max 0.981
_diffrn_measurement_device_type 'MM007HF + CCD (Saturn724+)'
_diffrn_measurement_method '\w scans at fixed \c = 45\%'
_diffrn_radiation_monochromator Confocal
_diffrn_radiation_source 'Rotating Anode'
_diffrn_radiation_type MoK\a
_diffrn_radiation_wavelength 0.71073
_diffrn_reflns_av_R_equivalents 0.0587
_diffrn_reflns_av_sigmaI/netI 0.0730
_diffrn_reflns_limit_h_max 10
_diffrn_reflns_limit_h_min -10
_diffrn_reflns_limit_k_max 13
_diffrn_reflns_limit_k_min -11
_diffrn_reflns_limit_l_max 18
_diffrn_reflns_limit_l_min -15
_diffrn_reflns_number 9409
_diffrn_reflns_theta_full 27.51
_diffrn_reflns_theta_max 27.51
_diffrn_reflns_theta_min 2.23
_exptl_absorpt_coefficient_mu 0.556
_exptl_absorpt_correction_T_max 1.0000
_exptl_absorpt_correction_T_min 0.6375
_exptl_absorpt_correction_type multi-scan
_exptl_absorpt_process_details 'CrystalClear (Rigaku Inc., 2008)'
_exptl_crystal_colour black
_exptl_crystal_density_diffrn 1.423
_exptl_crystal_description plate
_exptl_crystal_F_000 460
_exptl_crystal_size_max 0.15
_exptl_crystal_size_mid 0.10
_exptl_crystal_size_min 0.03
_refine_diff_density_max 0.849
_refine_diff_density_min -0.450
_refine_diff_density_rms 0.081
_refine_ls_extinction_method none
_refine_ls_goodness_of_fit_ref 1.121
_refine_ls_hydrogen_treatment constr
_refine_ls_matrix_type full
_refine_ls_number_parameters 246
_refine_ls_number_reflns 4682
_refine_ls_number_restraints 0
_refine_ls_restrained_S_all 1.121
_refine_ls_R_factor_all 0.0917
_refine_ls_R_factor_gt 0.0757
_refine_ls_shift/su_max 0.000
_refine_ls_shift/su_mean 0.000
_refine_ls_structure_factor_coef Fsqd
_refine_ls_weighting_details 'calc w=1/[\s^2^(Fo^2^)+(0.0559P)^2^+1.4569P] where P=(Fo^2^+2Fc^2^)/3'
_refine_ls_weighting_scheme calc
_refine_ls_wR_factor_gt 0.1626
_refine_ls_wR_factor_ref 0.1738
_reflns_number_gt 3873
_reflns_number_total 4682
_reflns_threshold_expression >2sigma(I)
_cod_data_source_file ja3003183_si_002.cif
_cod_data_source_block a
_cod_original_cell_volume 1038.4(4)
_cod_database_code 4117615

loop_
_symmetry_equiv_pos_as_xyz
'x, y, z'
'-x, -y, -z'

loop_
_atom_site_label
_atom_site_type_symbol
_atom_site_fract_x
_atom_site_fract_y
_atom_site_fract_z
_atom_site_U_iso_or_equiv
_atom_site_adp_type
_atom_site_occupancy
_atom_site_symmetry_multiplicity
_atom_site_calc_flag
_atom_site_refinement_flags
Cl1 Cl 0.65714(17) 0.22142(13) 0.10119(8) 0.0564(3) Uani 1 1 d .
Cl2 Cl 0.65942(16) 0.30233(13) 0.30626(9) 0.0546(3) Uani 1 1 d .
Cl3 Cl 0.78749(15) 0.52627(11) 0.20410(9) 0.0482(3) Uani 1 1 d .
S1 S 0.78647(11) 0.84877(9) 0.35523(6) 0.0260(2) Uani 1 1 d .
O1 O 0.8531(3) 0.4952(3) 0.59930(18) 0.0286(5) Uani 1 1 d .
N1 N 1.0054(5) 1.1670(4) 0.2584(3) 0.0449(8) Uani 1 1 d .
N2 N 1.4738(4) 1.1037(3) 0.4318(2) 0.0355(7) Uani 1 1 d .
N3 N 0.4316(3) 0.6194(3) 0.3908(2) 0.0217(6) Uani 1 1 d .
C1 C 1.0588(5) 1.0980(4) 0.3051(3) 0.0297(7) Uani 1 1 d .
C2 C 1.1285(4) 1.0159(4) 0.3661(3) 0.0266(7) Uani 1 1 d .
C3 C 1.3200(4) 1.0631(3) 0.4027(3) 0.0266(7) Uani 1 1 d .
C4 C 1.0191(4) 0.9026(3) 0.3943(2) 0.0240(7) Uani 1 1 d .
C5 C 1.0744(4) 0.8169(4) 0.4580(2) 0.0262(7) Uani 1 1 d .
H5 H 1.1963 0.8296 0.4860 0.031 Uiso 1 1 calc R
C6 C 0.9362(4) 0.7163(4) 0.4745(3) 0.0263(7) Uani 1 1 d .
H6 H 0.9520 0.6511 0.5151 0.032 Uiso 1 1 calc R
C7 C 0.7620(4) 0.7162(3) 0.4250(2) 0.0232(7) Uani 1 1 d .
C8 C 0.6040(4) 0.6270(3) 0.4353(2) 0.0226(6) Uani 1 1 d .
C9 C 0.5861(4) 0.5296(3) 0.5015(2) 0.0206(6) Uani 1 1 d .
C10 C 0.6942(4) 0.4740(3) 0.5740(2) 0.0239(7) Uani 1 1 d .
C11 C 0.3712(4) 0.6966(4) 0.3178(2) 0.0244(7) Uani 1 1 d .
H11B H 0.4577 0.8003 0.3397 0.029 Uiso 1 1 calc R
H11A H 0.2533 0.6955 0.3197 0.029 Uiso 1 1 calc R
C12 C 0.3518(5) 0.6327(4) 0.2072(3) 0.0380(9) Uani 1 1 d .
H12 H 0.4757 0.6558 0.2033 0.046 Uiso 1 1 calc R
C13 C 0.2645(6) 0.7140(5) 0.1400(3) 0.0499(11) Uani 1 1 d .
H13A H 0.2365 0.6653 0.0680 0.060 Uiso 1 1 calc R
H13B H 0.1491 0.7040 0.1509 0.060 Uiso 1 1 calc R
C14 C 0.3773(7) 0.8743(5) 0.1588(3) 0.0502(11) Uani 1 1 d .
H14B H 0.3117 0.9171 0.1131 0.075 Uiso 1 1 calc R
H14A H 0.4906 0.8859 0.1463 0.075 Uiso 1 1 calc R
H14C H 0.4029 0.9246 0.2294 0.075 Uiso 1 1 calc R
C15 C 0.2509(6) 0.4690(5) 0.1715(3) 0.0428(9) Uani 1 1 d .
H15B H 0.1247 0.4452 0.1691 0.051 Uiso 1 1 calc R
H15A H 0.3043 0.4242 0.2223 0.051 Uiso 1 1 calc R
C16 C 0.2500(6) 0.3989(5) 0.0684(3) 0.0437(10) Uani 1 1 d .
H16A H 0.1818 0.4329 0.0158 0.052 Uiso 1 1 calc R
H16B H 0.3753 0.4321 0.0674 0.052 Uiso 1 1 calc R
C17 C 0.1679(8) 0.2335(5) 0.0418(4) 0.0612(13) Uani 1 1 d .
H17B H 0.2362 0.1994 0.0941 0.073 Uiso 1 1 calc R
H17A H 0.0425 0.2001 0.0427 0.073 Uiso 1 1 calc R
C18 C 0.1672(8) 0.1650(6) -0.0604(4) 0.0652(14) Uani 1 1 d .
H18B H 0.0903 0.1908 -0.1133 0.098 Uiso 1 1 calc R
H18A H 0.1206 0.0581 -0.0717 0.098 Uiso 1 1 calc R
H18C H 0.2902 0.2014 -0.0631 0.098 Uiso 1 1 calc R
C19 C 0.7700(5) 0.3512(4) 0.2189(3) 0.0346(8) Uani 1 1 d .
H19 H 0.8943 0.3538 0.2452 0.041 Uiso 1 1 calc R

loop_
_atom_site_aniso_label
_atom_site_aniso_U_11
_atom_site_aniso_U_22
_atom_site_aniso_U_33
_atom_site_aniso_U_23
_atom_site_aniso_U_13
_atom_site_aniso_U_12
Cl1 0.0671(8) 0.0503(7) 0.0368(6) 0.0013(5) 0.0103(5) 0.0142(6)
Cl2 0.0599(7) 0.0574(7) 0.0486(7) 0.0183(5) 0.0317(6) 0.0136(6)
Cl3 0.0566(7) 0.0398(6) 0.0502(6) 0.0177(5) 0.0164(5) 0.0199(5)
S1 0.0203(4) 0.0238(4) 0.0302(5) 0.0091(3) 0.0072(3) 0.0042(3)
O1 0.0204(11) 0.0316(13) 0.0339(13) 0.0123(10) 0.0091(10) 0.0088(10)
N1 0.054(2) 0.0392(19) 0.046(2) 0.0181(17) 0.0166(17) 0.0208(17)
N2 0.0269(16) 0.0370(17) 0.0394(18) 0.0132(14) 0.0142(14) 0.0050(13)
N3 0.0167(12) 0.0227(13) 0.0227(13) 0.0075(11) 0.0036(10) 0.0056(10)
C1 0.0305(18) 0.0256(17) 0.0308(18) 0.0059(15) 0.0146(15) 0.0056(14)
C2 0.0219(16) 0.0256(17) 0.0300(17) 0.0060(14) 0.0086(14) 0.0072(13)
C3 0.0275(17) 0.0200(16) 0.0305(18) 0.0084(13) 0.0132(14) 0.0039(13)
C4 0.0220(15) 0.0237(16) 0.0241(16) 0.0021(13) 0.0084(13) 0.0077(12)
C5 0.0207(15) 0.0275(17) 0.0276(17) 0.0059(14) 0.0062(13) 0.0077(13)
C6 0.0244(16) 0.0239(16) 0.0306(18) 0.0073(14) 0.0102(14) 0.0087(13)
C7 0.0231(16) 0.0209(15) 0.0224(16) 0.0049(13) 0.0062(13) 0.0061(12)
C8 0.0223(15) 0.0209(15) 0.0215(15) 0.0023(12) 0.0084(13) 0.0053(12)
C9 0.0191(15) 0.0196(15) 0.0195(15) 0.0034(12) 0.0053(12) 0.0048(12)
C10 0.0201(15) 0.0230(16) 0.0247(16) 0.0035(13) 0.0063(13) 0.0060(12)
C11 0.0223(15) 0.0251(16) 0.0242(16) 0.0085(13) 0.0062(13) 0.0078(13)
C12 0.041(2) 0.035(2) 0.031(2) 0.0121(16) 0.0054(17) 0.0114(17)
C13 0.060(3) 0.044(2) 0.033(2) 0.0154(19) 0.000(2) 0.015(2)
C14 0.077(3) 0.041(2) 0.036(2) 0.0183(19) 0.016(2) 0.026(2)
C15 0.042(2) 0.043(2) 0.038(2) 0.0091(18) 0.0117(18) 0.0113(18)
C16 0.046(2) 0.044(2) 0.030(2) 0.0020(17) 0.0069(18) 0.0111(19)
C17 0.069(3) 0.052(3) 0.056(3) 0.010(2) 0.019(3) 0.020(3)
C18 0.080(4) 0.054(3) 0.045(3) -0.002(2) 0.009(3) 0.022(3)
C19 0.038(2) 0.036(2) 0.0315(19) 0.0111(16) 0.0150(16) 0.0128(16)

loop_
_atom_type_symbol
_atom_type_description
_atom_type_scat_dispersion_real
_atom_type_scat_dispersion_imag
_atom_type_scat_source
C C 0.0033 0.0016 'International Tables Vol C Tables 4.2.6.8 and 6.1.1.4'
H H 0.0000 0.0000 'International Tables Vol C Tables 4.2.6.8 and 6.1.1.4'
N N 0.0061 0.0033 'International Tables Vol C Tables 4.2.6.8 and 6.1.1.4'
O O 0.0106 0.0060 'International Tables Vol C Tables 4.2.6.8 and 6.1.1.4'
S S 0.1246 0.1234 'International Tables Vol C Tables 4.2.6.8 and 6.1.1.4'
Cl Cl 0.1484 0.1585 'International Tables Vol C Tables 4.2.6.8 and 6.1.1.4'

loop_
_geom_angle_atom_site_label_1
_geom_angle_atom_site_label_2
_geom_angle_atom_site_label_3
_geom_angle
_geom_angle_site_symmetry_1
_geom_angle_site_symmetry_3
C4 S1 C7 91.58(16) . .
C8 N3 C10 111.9(3) . 2_666
C8 N3 C11 129.1(3) . .
C10 N3 C11 119.0(3) 2_666 .
N1 C1 C2 178.2(4) . .
C4 C2 C1 122.2(3) . .
C4 C2 C3 121.0(3) . .
C1 C2 C3 116.7(3) . .
N2 C3 C2 178.6(4) . .
C2 C4 C5 127.0(3) . .
C2 C4 S1 121.7(3) . .
C5 C4 S1 111.3(2) . .
C6 C5 C4 113.2(3) . .
C6 C5 H5 123.4 . .
C4 C5 H5 123.4 . .
C5 C6 C7 114.3(3) . .
C5 C6 H6 122.9 . .
C7 C6 H6 122.9 . .
C8 C7 C6 123.9(3) . .
C8 C7 S1 126.5(3) . .
C6 C7 S1 109.6(2) . .
C7 C8 N3 127.8(3) . .
C7 C8 C9 126.5(3) . .
N3 C8 C9 105.5(3) . .
C9 C9 C8 109.9(3) 2_666 .
C9 C9 C10 108.6(3) 2_666 .
C8 C9 C10 141.5(3) . .
O1 C10 N3 124.2(3) . 2_666
O1 C10 C9 131.7(3) . .
N3 C10 C9 104.0(2) 2_666 .
N3 C11 C12 115.1(3) . .
N3 C11 H11B 108.5 . .
C12 C11 H11B 108.5 . .
N3 C11 H11A 108.5 . .
C12 C11 H11A 108.5 . .
H11B C11 H11A 107.5 . .
C15 C12 C13 112.5(3) . .
C15 C12 C11 113.5(3) . .
C13 C12 C11 107.7(3) . .
C15 C12 H12 107.6 . .
C13 C12 H12 107.6 . .
C11 C12 H12 107.6 . .
C14 C13 C12 115.0(4) . .
C14 C13 H13A 108.5 . .
C12 C13 H13A 108.5 . .
C14 C13 H13B 108.5 . .
C12 C13 H13B 108.5 . .
H13A C13 H13B 107.5 . .
C13 C14 H14B 109.5 . .
C13 C14 H14A 109.5 . .
H14B C14 H14A 109.5 . .
C13 C14 H14C 109.5 . .
H14B C14 H14C 109.5 . .
H14A C14 H14C 109.5 . .
C12 C15 C16 115.3(3) . .
C12 C15 H15B 108.5 . .
C16 C15 H15B 108.5 . .
C12 C15 H15A 108.5 . .
C16 C15 H15A 108.5 . .
H15B C15 H15A 107.5 . .
C17 C16 C15 113.2(4) . .
C17 C16 H16A 108.9 . .
C15 C16 H16A 108.9 . .
C17 C16 H16B 108.9 . .
C15 C16 H16B 108.9 . .
H16A C16 H16B 107.7 . .
C18 C17 C16 112.9(4) . .
C18 C17 H17B 109.0 . .
C16 C17 H17B 109.0 . .
C18 C17 H17A 109.0 . .
C16 C17 H17A 109.0 . .
H17B C17 H17A 107.8 . .
C17 C18 H18B 109.5 . .
C17 C18 H18A 109.5 . .
H18B C18 H18A 109.5 . .
C17 C18 H18C 109.5 . .
H18B C18 H18C 109.5 . .
H18A C18 H18C 109.5 . .
Cl2 C19 Cl1 110.6(2) . .
Cl2 C19 Cl3 110.9(2) . .
Cl1 C19 Cl3 110.0(2) . .
Cl2 C19 H19 108.4 . .
Cl1 C19 H19 108.4 . .
Cl3 C19 H19 108.4 . .

loop_
_geom_bond_atom_site_label_1
_geom_bond_atom_site_label_2
_geom_bond_distance
_geom_bond_site_symmetry_2
Cl1 C19 1.752(4) .
Cl2 C19 1.750(4) .
Cl3 C19 1.759(4) .
S1 C4 1.741(3) .
S1 C7 1.753(3) .
O1 C10 1.218(4) .
N1 C1 1.142(5) .
N2 C3 1.146(4) .
N3 C8 1.388(4) .
N3 C10 1.401(4) 2_666
N3 C11 1.465(4) .
C1 C2 1.426(5) .
C2 C4 1.376(5) .
C2 C3 1.430(5) .
C4 C5 1.428(5) .
C5 C6 1.348(5) .
C5 H5 0.9500 .
C6 C7 1.445(4) .
C6 H6 0.9500 .
C7 C8 1.377(4) .
C8 C9 1.444(4) .
C9 C9 1.344(6) 2_666
C9 C10 1.486(4) .
C10 N3 1.401(4) 2_666
C11 C12 1.541(5) .
C11 H11B 0.9900 .
C11 H11A 0.9900 .
C12 C15 1.502(5) .
C12 C13 1.540(5) .
C12 H12 1.0000 .
C13 C14 1.503(6) .
C13 H13A 0.9900 .
C13 H13B 0.9900 .
C14 H14B 0.9800 .
C14 H14A 0.9800 .
C14 H14C 0.9800 .
C15 C16 1.517(6) .
C15 H15B 0.9900 .
C15 H15A 0.9900 .
C16 C17 1.507(6) .
C16 H16A 0.9900 .
C16 H16B 0.9900 .
C17 C18 1.501(7) .
C17 H17B 0.9900 .
C17 H17A 0.9900 .
C18 H18B 0.9800 .
C18 H18A 0.9800 .
C18 H18C 0.9800 .
C19 H19 1.0000 .

loop_
_geom_torsion_atom_site_label_1
_geom_torsion_atom_site_label_2
_geom_torsion_atom_site_label_3
_geom_torsion_atom_site_label_4
_geom_torsion
_geom_torsion_site_symmetry_1
_geom_torsion_site_symmetry_4
N1 C1 C2 C4 114(12) . .
N1 C1 C2 C3 -62(12) . .
C4 C2 C3 N2 -155(17) . .
C1 C2 C3 N2 21(17) . .
C1 C2 C4 C5 -177.4(3) . .
C3 C2 C4 C5 -1.7(5) . .
C1 C2 C4 S1 1.3(5) . .
C3 C2 C4 S1 177.0(3) . .
C7 S1 C4 C2 -177.7(3) . .
C7 S1 C4 C5 1.2(3) . .
C2 C4 C5 C6 178.1(3) . .
S1 C4 C5 C6 -0.8(4) . .
C4 C5 C6 C7 -0.3(4) . .
C5 C6 C7 C8 -177.0(3) . .
C5 C6 C7 S1 1.2(4) . .
C4 S1 C7 C8 176.8(3) . .
C4 S1 C7 C6 -1.4(2) . .
C6 C7 C8 N3 -179.9(3) . .
S1 C7 C8 N3 2.2(5) . .
C6 C7 C8 C9 5.3(5) . .
S1 C7 C8 C9 -172.6(3) . .
C10 N3 C8 C7 -174.3(3) 2_666 .
C11 N3 C8 C7 3.8(5) . .
C10 N3 C8 C9 1.3(3) 2_666 .
C11 N3 C8 C9 179.5(3) . .
C7 C8 C9 C9 174.3(3) . 2_666
N3 C8 C9 C9 -1.5(4) . 2_666
C7 C8 C9 C10 -4.1(6) . .
N3 C8 C9 C10 -179.9(4) . .
C9 C9 C10 O1 178.4(4) 2_666 .
C8 C9 C10 O1 -3.2(7) . .
C9 C9 C10 N3 0.2(4) 2_666 2_666
C8 C9 C10 N3 178.7(4) . 2_666
C8 N3 C11 C12 78.2(4) . .
C10 N3 C11 C12 -103.7(3) 2_666 .
N3 C11 C12 C15 47.6(4) . .
N3 C11 C12 C13 172.8(3) . .
C15 C12 C13 C14 -168.5(4) . .
C11 C12 C13 C14 65.7(5) . .
C13 C12 C15 C16 65.2(5) . .
C11 C12 C15 C16 -172.2(3) . .
C12 C15 C16 C17 172.7(4) . .
C15 C16 C17 C18 179.9(4) . .
